data_7714257
loop_
_publ_author_name
'Reusser, Esaie'
'Albrecht, Martin'

_publ_section_title
;
 Electronically flexible PYA ligands for efficient palladium-catalyzed
 \a-arylation of ketones
;
_journal_name_full 'Dalton Transactions'
_journal_paper_doi 10.1039/D3DT03182A
_journal_year 2023
_chemical_formula_moiety 'C12 H11 Cl2 N3 O Pd'
_chemical_formula_sum 'C12 H11 Cl2 N3 O Pd'
_chemical_formula_weight 390.561
_space_group_crystal_system monoclinic
_space_group_IT_number 14
_space_group_name_Hall '-P 2yn'
_space_group_name_H-M_alt 'P 1 21/n 1'
_symmetry_Int_Tables_number 14
_atom_sites_solution_primary dual
_audit_creation_date 2023-02-22
_audit_creation_method
;
Olex2 1.3
(compiled 2020.11.12 svn.r5f609507 for OlexSys, GUI svn.r6408)
;
_audit_update_record
;
2023-09-25 deposited with the CCDC.	2023-10-18 downloaded from the CCDC.
;
_cell_angle_alpha 90
_cell_angle_beta 90.8439(10)
_cell_angle_gamma 90
_cell_formula_units_Z 4
_cell_length_a 10.44149(12)
_cell_length_b 11.38265(13)
_cell_length_c 11.56249(13)
_cell_measurement_reflns_used 25623
_cell_measurement_temperature 173.00(10)
_cell_measurement_theta_max 79.9730
_cell_measurement_theta_min 3.7950
_cell_volume 1374.07(3)
_computing_cell_refinement 'CrysAlisPro 1.171.42.73a (Rigaku OD, 2022)'
_computing_data_collection 'CrysAlisPro 1.171.42.73a (Rigaku OD, 2022)'
_computing_data_reduction 'CrysAlisPro 1.171.42.73a (Rigaku OD, 2022)'
_computing_molecular_graphics 'Olex2 1.3 (Dolomanov et al., 2009)'
_computing_publication_material 'Olex2 1.3 (Dolomanov et al., 2009)'
_computing_structure_refinement 'olex2.refine 1.3 (Bourhis et al., 2015)'
_computing_structure_solution 'SHELXT 2018/2 (Sheldrick, 2018)'
_diffrn_ambient_environment N~2~
_diffrn_ambient_temperature 173.00(10)
_diffrn_detector 'Hybrid Pixel Array Detector'
_diffrn_detector_area_resol_mean 10.0000
_diffrn_detector_type HyPix
_diffrn_measured_fraction_theta_full 1.0000
_diffrn_measured_fraction_theta_max 0.9997
_diffrn_measurement_details
;
List of Runs (angles in degrees, time in seconds):

  # Type    Start    End  Width  t~exp~   \w     \q     \k     \f   Frames
#--------------------------------------------------------------------------
  1  \w    -97.00 -35.00   0.50    0.15    --  -23.00 170.00 111.00  124
  2  \w    -62.00  -5.00   0.50    0.15    --  -23.00 115.00 -31.00  114
  3  \w     27.00  88.00   0.50    0.15    --   47.92-115.00-121.00  122
  4  \w     45.00 109.00   0.50    0.60    --  113.25-115.00-121.00  128
  5  \w    -96.00 -10.00   0.50    0.15    --  -23.00 -38.00-150.00  172
  6  \w    -94.00 -44.00   0.50    0.15    --  -23.00-170.00  95.00  100
  7  \w    -36.00  50.00   0.50    0.15    --  -23.00  38.00   0.00  172
  8  \w    -28.00  52.00   0.50    0.15    --  -23.00  15.00-180.00  160
  9  \w    -46.00  50.00   0.50    0.15    --  -23.00  77.00  30.00  192
 10  \w    -26.00  23.00   0.50    0.15    --   47.92 -19.00-120.00   98
 11  \w    -26.00  23.00   0.50    0.15    --   47.92 -19.00 -90.00   98
 12  \w     -1.00  80.00   0.50    0.15    --   47.92 -99.00-180.00  162
 13  \w    101.00 177.00   0.50    0.60    --  113.25  45.00  30.00  152
 14  \w     42.00 102.00   0.50    0.60    --  113.25 -77.00  90.00  120
 15  \w     42.00  68.00   0.50    0.60    --  113.25 -61.00  90.00   52
 16  \w     42.00 106.00   0.50    0.60    --  113.25 -94.00  90.00  128
 17  \w     42.00 106.00   0.50    0.60    --  113.25 -94.00 -30.00  128
 18  \w     97.00 177.00   0.50    0.60    --  113.25  61.00 120.00  160
 19  \w     42.00 102.00   0.50    0.60    --  113.25 -77.00 150.00  120
 20  \w     42.00 106.00   0.50    0.60    --  113.25 -94.00 -90.00  128
 21  \w     42.00  68.00   0.50    0.60    --  113.25 -61.00 -90.00   52
 22  \w     42.00  68.00   0.50    0.60    --  113.25 -61.00-120.00   52
 23  \w    100.00 177.00   0.50    0.60    --  113.25  15.00 -60.00  154
 24  \w    101.00 177.00   0.50    0.60    --  113.25  45.00   0.00  152
 25  \w     42.00 106.00   0.50    0.60    --  113.25 -94.00 150.00  128
 26  \w     91.00 177.00   0.50    0.60    --  113.25  77.00  90.00  172
 27  \w     42.00 102.00   0.50    0.60    --  113.25 -77.00 -30.00  120
 28  \w     42.00 102.00   0.50    0.60    --  113.25 -77.00-120.00  120
 29  \w     42.00 106.00   0.50    0.60    --  113.25 -94.00  30.00  128
 30  \w    101.00 177.00   0.50    0.60    --  113.25  45.00-150.00  152
 31  \w     42.00 106.00   0.50    0.60    --  113.25 -94.00  60.00  128
 32  \w     91.00 177.00   0.50    0.60    --  113.25  77.00  60.00  172
 33  \w     42.00 106.00   0.50    0.60    --  113.25 -94.00-150.00  128
 34  \w     42.00 106.00   0.50    0.60    --  113.25 -94.00 -60.00  128
 35  \w    101.00 177.00   0.50    0.60    --  113.25  45.00-180.00  152
 36  \w    101.00 177.00   0.50    0.60    --  113.25  45.00 150.00  152
 37  \w     42.00 102.00   0.50    0.60    --  113.25 -77.00 120.00  120
 38  \w     42.00 106.00   0.50    0.60    --  113.25 -94.00   0.00  128
 39  \w    100.00 177.00   0.50    0.60    --  113.25  15.00   0.00  154
 40  \w     42.00  68.00   0.50    0.60    --  113.25 -61.00-150.00   52
 41  \w    101.00 177.00   0.50    0.60    --  113.25  45.00  90.00  152
 42  \w     97.00 177.00   0.50    0.60    --  113.25  61.00 150.00  160
 43  \w     91.00 177.00   0.50    0.60    --  113.25  77.00-150.00  172
 44  \w     25.00 121.00   0.50    0.15    --   47.92  77.00 -60.00  192
 45  \w     25.00 121.00   0.50    0.15    --   47.92  77.00 120.00  192
 46  \w     25.00 121.00   0.50    0.15    --   47.92  77.00-150.00  192
 47  \w     25.00 121.00   0.50    0.15    --   47.92  77.00  30.00  192
;
_diffrn_measurement_device 'four-circle diffractometer'
_diffrn_measurement_device_type 'XtaLAB Synergy, Dualflex, HyPix'
_diffrn_measurement_method '\w scans'
_diffrn_orient_matrix_type 'CrysAlisPro convention (1999,Acta A55,543-557)'
_diffrn_orient_matrix_UB_11 -0.0865575000
_diffrn_orient_matrix_UB_12 0.0304313000
_diffrn_orient_matrix_UB_13 0.1024964000
_diffrn_orient_matrix_UB_21 -0.0398465000
_diffrn_orient_matrix_UB_22 -0.1299221000
_diffrn_orient_matrix_UB_23 0.0095295000
_diffrn_orient_matrix_UB_31 0.1126043000
_diffrn_orient_matrix_UB_32 -0.0225799000
_diffrn_orient_matrix_UB_33 0.0846941000
_diffrn_radiation_monochromator mirror
_diffrn_radiation_probe x-ray
_diffrn_radiation_type 'Cu K\a'
_diffrn_radiation_wavelength 1.54184
_diffrn_reflns_av_R_equivalents 0.0692
_diffrn_reflns_av_unetI/netI 0.0235
_diffrn_reflns_Laue_measured_fraction_full 1.0000
_diffrn_reflns_Laue_measured_fraction_max 0.9997
_diffrn_reflns_limit_h_max 13
_diffrn_reflns_limit_h_min -12
_diffrn_reflns_limit_k_max 14
_diffrn_reflns_limit_k_min -14
_diffrn_reflns_limit_l_max 14
_diffrn_reflns_limit_l_min -14
_diffrn_reflns_number 27616
_diffrn_reflns_point_group_measured_fraction_full 1.0000
_diffrn_reflns_point_group_measured_fraction_max 0.9997
_diffrn_reflns_theta_full 67.6840
_diffrn_reflns_theta_max 76.44
_diffrn_reflns_theta_min 5.45
_diffrn_source 'micro-focus sealed X-ray tube'
_diffrn_source_type 'PhotonJet (Cu) X-ray Source'
_exptl_absorpt_coefficient_mu 14.435
_exptl_absorpt_correction_T_max 0.504
_exptl_absorpt_correction_T_min 0.110
_exptl_absorpt_correction_type gaussian
_exptl_absorpt_process_details
;
CrysAlisPro 1.171.42.73a (Rigaku Oxford Diffraction, 2022)
Numerical absorption correction based on gaussian integration over
a multifaceted crystal model
Empirical absorption correction using spherical harmonics,
implemented in SCALE3 ABSPACK scaling algorithm.
;
_exptl_crystal_colour orange
_exptl_crystal_colour_primary orange
_exptl_crystal_density_diffrn 1.888
_exptl_crystal_description block
_exptl_crystal_F_000 768
_exptl_crystal_size_max 0.214
_exptl_crystal_size_mid 0.18
_exptl_crystal_size_min 0.113
_refine_diff_density_max 0.6249
_refine_diff_density_min -0.8033
_refine_diff_density_rms 0.1188
_refine_ls_d_res_high 0.7930
_refine_ls_d_res_low 8.1111
_refine_ls_extinction_coef 0.00131(12)
_refine_ls_extinction_expression Fc^*^=kFc[1+0.001xFc^2^\l^3^/sin(2\q)]^-1/4^
_refine_ls_goodness_of_fit_ref 1.0453
_refine_ls_hydrogen_treatment mixed
_refine_ls_matrix_type full
_refine_ls_number_constraints 4
_refine_ls_number_parameters 234
_refine_ls_number_reflns 2890
_refine_ls_number_restraints 0
_refine_ls_restrained_S_all 1.0453
_refine_ls_R_factor_all 0.0292
_refine_ls_R_factor_gt 0.0291
_refine_ls_shift/su_max 0.0002
_refine_ls_shift/su_mean 0.0000
_refine_ls_structure_factor_coef Fsqd
_refine_ls_weighting_details 'w=1/[\s^2^(Fo^2^)+(0.0420P)^2^+2.5765P] where P=(Fo^2^+2Fc^2^)/3'
_refine_ls_weighting_scheme calc
_refine_ls_wR_factor_gt 0.0747
_refine_ls_wR_factor_ref 0.0747
_reflns_Friedel_coverage 0.0
_reflns_limit_h_max 9
_reflns_limit_h_min -13
_reflns_limit_k_max 14
_reflns_limit_k_min 0
_reflns_limit_l_max 14
_reflns_limit_l_min -9
_reflns_number_gt 2887
_reflns_number_total 2890
_reflns_threshold_expression I>=2u(I)
_cod_data_source_file d3dt03182a2.cif
_cod_data_source_block 22MA115_ER-0267
_cod_database_code 7714257
_chemical_oxdiff_formula 'C48  H44  Cl8  N12  O4  Pd4  '
_reflns_odcompleteness_completeness 99.97
_reflns_odcompleteness_iscentric 1
_reflns_odcompleteness_theta 74.33
_olex2_refinement_description
;
1. Fixed Uiso
 At 1.2 times of:
  All C(H) groups
2.a Aromatic/amide H refined with riding coordinates:
 C2(H2), C5(H5)
;
_olex2_submission_special_instructions 'No special instructions were received'
_oxdiff_exptl_absorpt_empirical_details
;
Empirical correction (ABSPACK) includes:
- Absorption correction using spherical harmonics
- Frame scaling
;
_oxdiff_exptl_absorpt_empirical_full_max 2.398
_oxdiff_exptl_absorpt_empirical_full_min 0.646

loop_
_space_group_symop_id
_space_group_symop_operation_xyz
1 x,y,z
2 -x+1/2,y+1/2,-z+1/2
3 -x,-y,-z
4 x-1/2,-y-1/2,z-1/2

loop_
_atom_site_label
_atom_site_type_symbol
_atom_site_fract_x
_atom_site_fract_y
_atom_site_fract_z
_atom_site_U_iso_or_equiv
_atom_site_adp_type
_atom_site_occupancy
_atom_site_refinement_flags_posn
Pd1 Pd 0.37880(5) 0.40190(5) 0.43214(5) 0.0216(4) Uani 1.000000 .
Cl1 Cl 0.33594(6) 0.51104(6) 0.26969(6) 0.02756(19) Uani 1.000000 .
Cl2 Cl 0.20059(7) 0.47568(7) 0.52425(6) 0.0309(2) Uani 1.000000 .
O1 O 0.6965(2) 0.1973(2) 0.3963(2) 0.0374(6) Uani 1.000000 .
N3 N 0.4380(2) 0.2984(2) 0.5649(2) 0.0227(5) Uani 1.000000 .
N2 N 0.5329(2) 0.3266(2) 0.3601(2) 0.0239(5) Uani 1.000000 .
N1 N 0.5108(3) 0.2669(2) 0.1667(2) 0.0312(6) Uani 1.000000 .
C8 C 0.5494(3) 0.2411(3) 0.5459(2) 0.0239(6) Uani 1.000000 .
C1 C 0.5653(3) 0.3408(3) 0.2448(2) 0.0244(6) Uani 1.000000 .
C7 C 0.6028(3) 0.2532(3) 0.4270(3) 0.0260(6) Uani 1.000000 .
C12 C 0.3806(3) 0.2832(3) 0.6673(2) 0.0262(6) Uani 1.000000 .
C2 C 0.6452(3) 0.4287(3) 0.2063(3) 0.0317(6) Uani 1.000000 .
H2 H 0.6864(3) 0.4796(3) 0.2603(3) 0.0380(8) Uiso 1.000000 R
C10 C 0.5480(3) 0.1569(3) 0.7353(3) 0.0317(7) Uani 1.000000 .
C11 C 0.4323(3) 0.2125(3) 0.7529(3) 0.0300(6) Uani 1.000000 .
C9 C 0.6067(3) 0.1710(3) 0.6283(3) 0.0293(6) Uani 1.000000 .
C3 C 0.6653(4) 0.4426(3) 0.0891(3) 0.0403(8) Uani 1.000000 .
C5 C 0.5305(4) 0.2794(3) 0.0528(3) 0.0407(8) Uani 1.000000 .
H5 H 0.4908(4) 0.2264(3) -0.0000(3) 0.0488(10) Uiso 1.000000 R
C4 C 0.6068(4) 0.3672(4) 0.0115(3) 0.0419(8) Uani 1.000000 .
C6 C 0.4262(5) 0.1719(4) 0.2064(4) 0.0480(10) Uani 1.000000 .
H10 H 0.584(4) 0.114(3) 0.787(4) 0.032(10) Uiso 1.000000 .
H3 H 0.715(4) 0.510(4) 0.057(4) 0.047(12) Uiso 1.000000 .
H12 H 0.303(3) 0.320(3) 0.682(3) 0.022(8) Uiso 1.000000 .
H11 H 0.385(5) 0.211(4) 0.821(4) 0.057(13) Uiso 1.000000 .
H9 H 0.690(4) 0.136(3) 0.613(3) 0.028(9) Uiso 1.000000 .
H6a H 0.406(4) 0.126(4) 0.144(4) 0.038(10) Uiso 1.000000 .
H6b H 0.359(6) 0.203(5) 0.244(6) 0.078(18) Uiso 1.000000 .
H4 H 0.604(5) 0.373(5) -0.073(5) 0.061(14) Uiso 1.000000 .
H6c H 0.482(4) 0.119(4) 0.257(4) 0.038(11) Uiso 1.000000 .

loop_
_atom_site_aniso_label
_atom_site_aniso_U_11
_atom_site_aniso_U_22
_atom_site_aniso_U_33
_atom_site_aniso_U_12
_atom_site_aniso_U_13
_atom_site_aniso_U_23
Pd1 0.0225(5) 0.0214(5) 0.0211(5) 0.0024(2) 0.0061(3) 0.0013(2)
Cl1 0.0262(3) 0.0308(4) 0.0256(3) 0.0033(2) -0.0007(2) 0.0062(3)
Cl2 0.0254(3) 0.0403(4) 0.0270(4) 0.0095(3) 0.0025(3) 0.0003(3)
O1 0.0359(12) 0.0424(13) 0.0342(12) 0.0162(10) 0.0129(10) 0.0104(10)
N3 0.0231(11) 0.0254(11) 0.0197(11) -0.0004(9) 0.0019(9) 0.0008(9)
N2 0.0236(11) 0.0263(11) 0.0219(11) 0.0033(9) 0.0053(9) 0.0003(9)
N1 0.0353(14) 0.0323(13) 0.0259(13) -0.0038(11) 0.0018(10) -0.0011(10)
C8 0.0239(13) 0.0253(13) 0.0225(13) 0.0017(11) 0.0024(10) 0.0013(11)
C1 0.0242(13) 0.0242(13) 0.0247(13) 0.0025(10) 0.0019(10) -0.0000(11)
C7 0.0266(14) 0.0269(14) 0.0246(14) 0.0014(11) 0.0034(11) 0.0023(11)
C12 0.0258(14) 0.0319(15) 0.0211(13) -0.0003(11) 0.0051(11) 0.0010(11)
C2 0.0321(15) 0.0313(15) 0.0318(16) -0.0054(13) 0.0041(12) 0.0003(13)
C10 0.0372(16) 0.0340(16) 0.0240(14) 0.0041(13) -0.0002(12) 0.0054(12)
C11 0.0284(14) 0.0398(17) 0.0218(14) -0.0015(12) 0.0033(11) 0.0009(12)
C9 0.0289(15) 0.0330(15) 0.0260(14) 0.0055(12) 0.0024(11) 0.0031(12)
C3 0.0442(19) 0.0351(18) 0.0419(19) -0.0025(15) 0.0130(15) 0.0085(15)
C5 0.051(2) 0.046(2) 0.0249(15) -0.0036(16) -0.0029(14) -0.0053(14)
C4 0.053(2) 0.0456(19) 0.0271(16) 0.0033(17) 0.0063(15) 0.0072(15)
C6 0.058(2) 0.044(2) 0.042(2) -0.0266(19) 0.0059(18) -0.0089(18)

loop_
_atom_type_symbol
_atom_type_scat_dispersion_real
_atom_type_scat_dispersion_imag
_atom_type_scat_Cromer_Mann_a1
_atom_type_scat_Cromer_Mann_a2
_atom_type_scat_Cromer_Mann_a3
_atom_type_scat_Cromer_Mann_a4
_atom_type_scat_Cromer_Mann_b1
_atom_type_scat_Cromer_Mann_b2
_atom_type_scat_Cromer_Mann_b3
_atom_type_scat_Cromer_Mann_b4
_atom_type_scat_Cromer_Mann_c
_atom_type_scat_source
_atom_type_scat_dispersion_source
C 0.01810 0.00910 2.31000 1.02000 1.58860 0.86500 20.84390 10.20750 0.56870 51.65120 0.215599998832 'International Tables Volume C Table 6.1.1.4 (pp. 500-502)' custom
Cl 0.36390 0.70180 11.46040 7.19640 6.25560 1.64550 0.01040 1.16620 18.51940 47.77840 -9.55739974976 'International Tables Volume C Table 6.1.1.4 (pp. 500-502)' custom
H 0.00000 0.00000 0.49300 0.32291 0.14019 0.04081 10.51090 26.12570 3.14236 57.79970 0.0030380000826 'International Tables Volume C Table 6.1.1.4 (pp. 500-502)' custom
O 0.04920 0.03220 3.04850 2.28680 1.54630 0.86700 13.27710 5.70110 0.32390 32.90890 0.250800013542 'International Tables Volume C Table 6.1.1.4 (pp. 500-502)' custom
N 0.03110 0.01800 12.21260 3.13220 2.01250 1.16630 0.00570 9.89330 28.99750 0.58260 -11.5290002823 'International Tables Volume C Table 6.1.1.4 (pp. 500-502)' custom
Pd 0.12150 3.93370 19.33190 15.50170 5.29537 0.60584 0.69866 7.98929 25.20520 76.89860 5.26593017578 'International Tables Volume C Table 6.1.1.4 (pp. 500-502)' custom

loop_
_exptl_crystal_face_index_h
_exptl_crystal_face_index_k
_exptl_crystal_face_index_l
_exptl_crystal_face_perp_dist
1 0 2 0.0943
-1 0 -2 0.0861
2 -1 0 0.0669
-1 1 1 0.0775
1 -1 -1 0.0659
-1 1 2 0.0873
1 -1 -2 0.0799
2 -1 -1 0.0545
-2 1 1 0.0586
-2 1 2 0.0735
0 0 1 0.0853
-1 0 2 0.0753
-1 0 1 0.0689
1 0 -1 0.0504
1 0 -2 0.0677
-2 0 1 0.0718
2 0 -1 0.0636
-1 0 0 0.0707
1 0 0 0.0799
-2 -1 2 0.0871
-1 -1 2 0.1007
0 -1 2 0.1035
2 0 1 0.0969
1 1 -2 0.0725
-2 0 -1 0.0817
-2 -1 1 0.0864
1 -1 2 0.0875
1 1 -1 0.0683
-1 -1 1 0.0997
-2 -1 0 0.0879
-2 -2 1 0.0967
2 2 -1 0.0815
1 2 -2 0.0725
1 2 -1 0.0684
-1 -2 1 0.1054
-1 -1 0 0.0933
0 2 -1 0.0652
-1 -2 0 0.1025
1 -1 1 0.0776
-1 2 -1 0.0614
0 1 0 0.0902
1 2 1 0.0974
0 -1 0 0.0974
1 -2 0 0.0795
2 -2 1 0.0707

loop_
_geom_angle_atom_site_label_1
_geom_angle_atom_site_label_2
_geom_angle_atom_site_label_3
_geom_angle
_geom_angle_site_symmetry_1
_geom_angle_site_symmetry_3
_geom_angle_publ_flag
Cl2 Pd1 Cl1 91.82(3) . . ?
N3 Pd1 Cl1 172.38(7) . . ?
N3 Pd1 Cl2 95.79(7) . . ?
N2 Pd1 Cl1 92.25(7) . . ?
N2 Pd1 Cl2 175.51(8) . . ?
N2 Pd1 N3 80.16(10) . . ?
C8 N3 Pd1 114.25(18) . . ?
C12 N3 Pd1 127.3(2) . . ?
C12 N3 C8 118.4(2) . . ?
C1 N2 Pd1 123.69(19) . . ?
C7 N2 Pd1 117.13(19) . . ?
C7 N2 C1 119.1(2) . . ?
C5 N1 C1 121.3(3) . . ?
C6 N1 C1 119.8(3) . . ?
C6 N1 C5 119.0(3) . . ?
C7 C8 N3 115.9(2) . . ?
C9 C8 N3 122.3(3) . . ?
C9 C8 C7 121.8(3) . . ?
N1 C1 N2 117.5(3) . . ?
C2 C1 N2 123.4(3) . . ?
C2 C1 N1 119.0(3) . . ?
N2 C7 O1 125.8(3) . . ?
C8 C7 O1 121.9(3) . . ?
C8 C7 N2 112.3(2) . . ?
C11 C12 N3 122.1(3) . . ?
C3 C2 C1 120.0(3) . . ?
C9 C10 C11 118.3(3) . . ?
C10 C11 C12 119.7(3) . . ?
C10 C9 C8 119.2(3) . . ?
C4 C3 C2 119.6(3) . . ?
C4 C5 N1 121.2(3) . . ?
C5 C4 C3 118.8(3) . . ?

loop_
_geom_bond_atom_site_label_1
_geom_bond_atom_site_label_2
_geom_bond_distance
_geom_bond_site_symmetry_2
_geom_bond_publ_flag
Pd1 Cl1 2.2907(8) . ?
Pd1 Cl2 2.3153(9) . ?
Pd1 N3 2.025(2) . ?
Pd1 N2 2.014(2) . ?
O1 C7 1.225(4) . ?
N3 C8 1.355(4) . ?
N3 C12 1.346(4) . ?
N2 C1 1.390(4) . ?
N2 C7 1.346(4) . ?
N1 C1 1.353(4) . ?
N1 C5 1.344(4) . ?
N1 C6 1.474(4) . ?
C8 C7 1.498(4) . ?
C8 C9 1.373(4) . ?
C1 C2 1.380(4) . ?
C12 C11 1.380(4) . ?
C2 C3 1.383(5) . ?
C10 C11 1.381(5) . ?
C10 C9 1.398(4) . ?
C3 C4 1.378(6) . ?
C5 C4 1.368(6) . ?

loop_
_geom_torsion_atom_site_label_1
_geom_torsion_atom_site_label_2
_geom_torsion_atom_site_label_3
_geom_torsion_atom_site_label_4
_geom_torsion
_geom_torsion_site_symmetry_1
_geom_torsion_site_symmetry_2
_geom_torsion_site_symmetry_3
_geom_torsion_site_symmetry_4
_geom_torsion_publ_flag
Pd1 N3 C8 C7 -6.2(2) . . . . ?
Pd1 N3 C8 C9 177.2(2) . . . . ?
Pd1 N3 C12 C11 -178.1(3) . . . . ?
Pd1 N2 C1 N1 -86.4(2) . . . . ?
Pd1 N2 C1 C2 90.8(3) . . . . ?
Pd1 N2 C7 O1 177.5(2) . . . . ?
Pd1 N2 C7 C8 0.4(2) . . . . ?
O1 C7 N2 C1 1.4(4) . . . . ?
O1 C7 C8 N3 -173.4(3) . . . . ?
O1 C7 C8 C9 3.2(4) . . . . ?
N3 C8 C7 N2 3.9(3) . . . . ?
N3 C8 C9 C10 0.6(4) . . . . ?
N3 C12 C11 C10 1.4(4) . . . . ?
N2 C1 N1 C5 175.7(3) . . . . ?
N2 C1 N1 C6 -3.3(4) . . . . ?
N2 C1 C2 C3 -175.1(3) . . . . ?
N2 C7 C8 C9 -179.6(3) . . . . ?
N1 C1 C2 C3 2.1(3) . . . . ?
N1 C5 C4 C3 0.9(5) . . . . ?
C8 C9 C10 C11 1.5(4) . . . . ?
C1 C2 C3 C4 -1.1(4) . . . . ?
C12 C11 C10 C9 -2.5(4) . . . . ?
C2 C3 C4 C5 -0.4(4) . . . . ?

loop_
_exptl_oxdiff_crystal_face_indexfrac_h
_exptl_oxdiff_crystal_face_indexfrac_k
_exptl_oxdiff_crystal_face_indexfrac_l
_exptl_oxdiff_crystal_face_x
_exptl_oxdiff_crystal_face_y
_exptl_oxdiff_crystal_face_z
1.0006 0.0002 2.0015 0.1185 -0.0208 0.2822
-1.0006 -0.0002 -2.0015 -0.1185 0.0208 -0.2822
1.9970 -1.0004 -0.0003 -0.2033 0.0504 0.2474
-0.9974 1.0005 1.0008 0.2194 -0.0807 -0.0501
0.9974 -1.0005 -1.0008 -0.2194 0.0807 0.0501
-0.9964 1.0006 2.0018 0.3219 -0.0712 0.0347
0.9964 -1.0006 -2.0018 -0.3219 0.0712 -0.0347
1.9960 -1.0005 -1.0013 -0.3059 0.0409 0.1625
-1.9960 1.0005 1.0013 0.3059 -0.0409 -0.1625
-1.9950 1.0006 2.0024 0.4084 -0.0314 -0.0777
0.0010 0.0001 1.0011 0.1025 0.0095 0.0849
-0.9967 0.0003 2.0027 0.2915 0.0588 0.0574
-0.9977 0.0001 1.0016 0.1890 0.0493 -0.0275
0.9977 -0.0001 -1.0016 -0.1890 -0.0493 0.0275
0.9967 -0.0003 -2.0027 -0.2915 -0.0588 -0.0574
-1.9963 0.0002 1.0022 0.2755 0.0891 -0.1399
1.9963 -0.0002 -1.0022 -0.2755 -0.0891 0.1399
-0.9986 0.0000 0.0006 0.0865 0.0398 -0.1124
0.9986 -0.0000 -0.0006 -0.0865 -0.0398 0.1124
-1.9956 -1.0000 2.0041 0.3477 0.2285 -0.0324
-0.9969 -1.0001 2.0036 0.2612 0.1887 0.0800
0.0017 -1.0001 2.0030 0.1747 0.1490 0.1924
1.9983 0.0001 0.9999 -0.0705 -0.0701 0.3097
0.9969 1.0001 -2.0036 -0.2612 -0.1887 -0.0800
-1.9983 -0.0001 -0.9999 0.0705 0.0701 -0.3097
-1.9966 -1.0002 1.0031 0.2452 0.2191 -0.1173
1.0003 -1.0001 2.0024 0.0882 0.1092 0.3048
0.9979 1.0002 -1.0025 -0.1587 -0.1793 0.0049
-0.9979 -1.0002 1.0025 0.1587 0.1793 -0.0049
-1.9975 -1.0003 0.0020 0.1427 0.2096 -0.2022
-1.9968 -2.0005 1.0040 0.2149 0.3490 -0.0947
1.9968 2.0005 -1.0040 -0.2149 -0.3490 0.0947
0.9972 2.0004 -2.0044 -0.2309 -0.3187 -0.1026
0.9982 2.0005 -1.0034 -0.1284 -0.3092 -0.0178
-0.9982 -2.0005 1.0034 0.1284 0.3092 0.0178
-0.9989 -1.0003 0.0015 0.0562 0.1698 -0.0898
-0.0005 2.0005 -1.0028 -0.0419 -0.2695 -0.1302
-0.9992 -2.0006 0.0023 0.0258 0.2998 -0.0671
0.9994 -1.0002 1.0014 -0.0143 0.0997 0.2199
-0.9991 2.0005 -1.0022 0.0446 -0.2297 -0.2426
0.0003 1.0003 -0.0009 0.0303 -0.1300 -0.0226
1.0001 2.0007 0.9987 0.0767 -0.2903 0.1520
-0.0003 -1.0003 0.0009 -0.0303 0.1300 0.0226
0.9981 -2.0007 0.0012 -0.1472 0.2202 0.1577
1.9977 -2.0006 1.0016 -0.1311 0.1899 0.3550

loop_
_atom_site_anharm_gc_c_label
_atom_site_anharm_gc_c_111
_atom_site_anharm_gc_c_112
_atom_site_anharm_gc_c_113
_atom_site_anharm_gc_c_122
_atom_site_anharm_gc_c_123
_atom_site_anharm_gc_c_133
_atom_site_anharm_gc_c_222
_atom_site_anharm_gc_c_223
_atom_site_anharm_gc_c_233
_atom_site_anharm_gc_c_333
Pd1 -0.00000012(8) -0.00000011(4) -0.00000016(4) -0.00000008(3) -0.00000008(2) -0.00000012(3) -0.00000008(6) -0.00000010(3) -0.00000005(3) -0.00000002(6)

loop_
_atom_site_anharm_gc_d_label
_atom_site_anharm_gc_d_1111
_atom_site_anharm_gc_d_1112
_atom_site_anharm_gc_d_1113
_atom_site_anharm_gc_d_1122
_atom_site_anharm_gc_d_1123
_atom_site_anharm_gc_d_1133
_atom_site_anharm_gc_d_1222
_atom_site_anharm_gc_d_1223
_atom_site_anharm_gc_d_1233
_atom_site_anharm_gc_d_1333
_atom_site_anharm_gc_d_2222
_atom_site_anharm_gc_d_2223
_atom_site_anharm_gc_d_2233
_atom_site_anharm_gc_d_2333
_atom_site_anharm_gc_d_3333
Pd1 0.000000069(11) 0.000000012(3) 0.000000072(4) 0.000000006(3) 0.0000000009(14) 0.000000034(3) 0.000000006(2) 0.0000000135(14) 0.0000000053(12) 0.000000049(3) -0.000000022(6) 0.000000005(2) -0.000000003(2) 0.000000010(2) 0.000000024(7)
